data_7008288
loop_
_publ_author_name
'Decken, Andreas'
'Ilyin, Evgeny G.'
'Brooke Jenkins, H. Donald'
'Nikiforov, Grigori B.'
'Passmore, Jack'

_publ_section_title
;
 Hexafluoroantimony(V) salts of the cationic Ti(IV) fluoride non
 metallocene complexes [TiF3(MeCN)3]+ and [TiF2L]2+ (L = 15-Crown-5 and
 18-Crown-6). Preparation, characterization and thermodynamic
 stability.
;
_journal_issue 18
_journal_name_full 'Dalton transactions (Cambridge, England : 2003)'
_journal_page_first 3039
_journal_page_last 3050
_journal_paper_doi 10.1039/b500993f
_journal_year 2005
_chemical_formula_sum 'C8 H12 F9 N4 Sb Ti'
_chemical_formula_weight 504.87
_chemical_name_systematic
;
?
;
_space_group_IT_number 14
_symmetry_cell_setting monoclinic
_symmetry_space_group_name_Hall '-P 2yn'
_symmetry_space_group_name_H-M 'P 1 21/n 1'
_atom_sites_solution_hydrogens geom
_atom_sites_solution_primary direct
_atom_sites_solution_secondary difmap
_audit_creation_method SHELXL-97
_cell_angle_alpha 90.00
_cell_angle_beta 96.995(4)
_cell_angle_gamma 90.00
_cell_formula_units_Z 4
_cell_length_a 8.7491(18)
_cell_length_b 23.322(5)
_cell_length_c 8.8016(19)
_cell_measurement_temperature 198(1)
_cell_volume 1782.6(7)
_computing_cell_refinement 'Bruker XSCANS'
_computing_data_collection 'Bruker XSCANS'
_computing_data_reduction 'Bruker SHELXTL'
_computing_molecular_graphics 'Bruker SHELXTL'
_computing_publication_material 'Bruker SHELXTL'
_computing_structure_refinement 'SHELXL-97 (Sheldrick, 1997)'
_computing_structure_solution 'SHELXS-97 (Sheldrick, 1990)'
_diffrn_ambient_temperature 198(1)
_diffrn_measured_fraction_theta_full 0.963
_diffrn_measured_fraction_theta_max 0.963
_diffrn_measurement_device_type 'Bruker P4'
_diffrn_measurement_method '\w scans'
_diffrn_radiation_monochromator graphite
_diffrn_radiation_source 'fine-focus sealed tube'
_diffrn_radiation_type MoK\a
_diffrn_radiation_wavelength 0.71073
_diffrn_reflns_av_R_equivalents 0.0301
_diffrn_reflns_av_sigmaI/netI 0.0314
_diffrn_reflns_limit_h_max 10
_diffrn_reflns_limit_h_min -10
_diffrn_reflns_limit_k_max 27
_diffrn_reflns_limit_k_min -26
_diffrn_reflns_limit_l_max 10
_diffrn_reflns_limit_l_min -9
_diffrn_reflns_number 8670
_diffrn_reflns_theta_full 25.00
_diffrn_reflns_theta_max 25.00
_diffrn_reflns_theta_min 1.75
_exptl_absorpt_coefficient_mu 2.047
_exptl_absorpt_correction_type none
_exptl_crystal_colour Colourless
_exptl_crystal_density_diffrn 1.881
_exptl_crystal_density_method 'not measured'
_exptl_crystal_description Irregular
_exptl_crystal_F_000 968
_exptl_crystal_size_max 0.1
_exptl_crystal_size_mid 0.2
_exptl_crystal_size_min 0.3
_refine_diff_density_max 1.628
_refine_diff_density_min -1.581
_refine_diff_density_rms 0.153
_refine_ls_extinction_method none
_refine_ls_goodness_of_fit_ref 1.078
_refine_ls_hydrogen_treatment mixed
_refine_ls_matrix_type full
_refine_ls_number_parameters 212
_refine_ls_number_reflns 3021
_refine_ls_number_restraints 0
_refine_ls_restrained_S_all 1.078
_refine_ls_R_factor_all 0.0781
_refine_ls_R_factor_gt 0.0600
_refine_ls_shift/su_max 0.001
_refine_ls_shift/su_mean 0.000
_refine_ls_structure_factor_coef Fsqd
_refine_ls_weighting_details 'calc w=1/[\s^2^(Fo^2^)+(0.1100P)^2^+3.8271P] where P=(Fo^2^+2Fc^2^)/3'
_refine_ls_weighting_scheme calc
_refine_ls_wR_factor_gt 0.1679
_refine_ls_wR_factor_ref 0.1820
_reflns_number_gt 2272
_reflns_number_total 3021
_reflns_threshold_expression >2sigma(I)
_cod_data_source_file b500993f.txt
_cod_data_source_block jp_1
_cod_depositor_comments
;
The following automatic conversions were performed:
'_symmetry_cell_setting' value 'Monoclinic' changed to 'monoclinic'
according to '/home/saulius/struct/CIF-dictionaries/cif_core.dic'
dictionary named 'cif_core.dic' version 2.4.1 from 2010-06-29.

Automatic conversion script
Id: cif_fix_enum 1527 2010-12-29 10:47:43Z saulius 
;
_cod_original_sg_symbol_H-M P2(1)/n
_cod_database_code 7008288

loop_
_symmetry_equiv_pos_as_xyz
'x, y, z'
'-x+1/2, y+1/2, -z+1/2'
'-x, -y, -z'
'x-1/2, -y-1/2, z-1/2'

loop_
_atom_site_label
_atom_site_type_symbol
_atom_site_fract_x
_atom_site_fract_y
_atom_site_fract_z
_atom_site_U_iso_or_equiv
_atom_site_adp_type
_atom_site_occupancy
_atom_site_symmetry_multiplicity
_atom_site_calc_flag
_atom_site_refinement_flags
_atom_site_disorder_assembly
_atom_site_disorder_group
Ti Ti -0.13867(12) 0.10901(5) 0.60107(13) 0.0319(3) Uani 1 1 d . . .
F1 F -0.1988(5) 0.04068(17) 0.5390(5) 0.0547(11) Uani 1 1 d . . .
F2 F -0.3154(4) 0.14061(16) 0.6243(4) 0.0453(9) Uani 1 1 d . . .
F3 F -0.1080(4) 0.14020(17) 0.4274(4) 0.0479(10) Uani 1 1 d . . .
N1 N -0.0254(6) 0.1821(2) 0.7190(6) 0.0385(12) Uani 1 1 d . . .
N2 N 0.0973(6) 0.0800(2) 0.6251(6) 0.0392(12) Uani 1 1 d . . .
N3 N -0.1293(6) 0.0803(2) 0.8360(6) 0.0384(12) Uani 1 1 d . . .
C1 C 0.0451(7) 0.2153(3) 0.7918(7) 0.0325(13) Uani 1 1 d . . .
C2 C 0.1337(8) 0.2571(3) 0.8846(8) 0.048(2) Uani 1 1 d . . .
H2A H 0.1961 0.2786 0.8223 0.073 Uiso 1 1 calc R . .
H2B H 0.1988 0.2380 0.9647 0.073 Uiso 1 1 calc R . .
H2C H 0.0654 0.2827 0.9289 0.073 Uiso 1 1 calc R . .
C3 C 0.2240(8) 0.0706(3) 0.6316(7) 0.0388(15) Uani 1 1 d . . .
C4 C 0.3877(7) 0.0585(4) 0.6386(8) 0.052(2) Uani 1 1 d . . .
H4A H 0.4138 0.0268 0.7066 0.079 Uiso 1 1 calc R . .
H4B H 0.4455 0.0917 0.6755 0.079 Uiso 1 1 calc R . .
H4C H 0.4120 0.0489 0.5381 0.079 Uiso 1 1 calc R . .
C5 C -0.1312(7) 0.0707(3) 0.9599(8) 0.0392(15) Uani 1 1 d . . .
C6 C -0.1340(9) 0.0579(5) 1.1210(8) 0.062(2) Uani 1 1 d . . .
H6A H -0.2060 0.0828 1.1622 0.093 Uiso 1 1 calc R . .
H6B H -0.0332 0.0636 1.1753 0.093 Uiso 1 1 calc R . .
H6C H -0.1646 0.0187 1.1321 0.093 Uiso 1 1 calc R . .
Sb Sb 0.36772(6) 0.10457(2) 0.13517(6) 0.0503(3) Uani 1 1 d . . .
F4 F 0.2354(9) 0.0986(5) 0.2780(11) 0.164(4) Uani 1 1 d . . .
F5 F 0.5141(10) 0.1084(4) -0.0041(9) 0.131(3) Uani 1 1 d . . .
F6 F 0.2093(11) 0.1133(4) -0.0166(12) 0.171(4) Uani 1 1 d . . .
F7 F 0.3852(9) 0.1827(3) 0.1562(9) 0.127(3) Uani 1 1 d . . .
F8 F 0.5337(8) 0.0948(3) 0.2865(8) 0.108(2) Uani 1 1 d . . .
F9 F 0.3602(13) 0.0265(4) 0.1083(14) 0.201(5) Uani 1 1 d . . .
C20 C 0.1037(10) 0.2532(4) 0.3578(10) 0.068(3) Uani 1 1 d . . .
H20A H 0.0078 0.2525 0.4005 0.103 Uiso 1 1 calc R . .
H20B H 0.1115 0.2197 0.2960 0.103 Uiso 1 1 calc R . .
H20C H 0.1079 0.2869 0.2957 0.103 Uiso 1 1 calc R . .
C21 C 0.2250(13) 0.2541(7) 0.4753(13) 0.131(7) Uani 1 1 d . . .
N22 N 0.3209(13) 0.2551(11) 0.5699(13) 0.279(15) Uani 1 1 d . . .

loop_
_atom_site_aniso_label
_atom_site_aniso_U_11
_atom_site_aniso_U_22
_atom_site_aniso_U_33
_atom_site_aniso_U_23
_atom_site_aniso_U_13
_atom_site_aniso_U_12
Ti 0.0351(6) 0.0306(7) 0.0297(6) -0.0029(4) 0.0034(4) -0.0017(4)
F1 0.066(3) 0.035(2) 0.061(3) -0.0118(19) -0.003(2) -0.0068(19)
F2 0.0327(18) 0.050(2) 0.053(2) -0.0004(18) 0.0055(16) 0.0032(16)
F3 0.060(2) 0.054(3) 0.030(2) 0.0061(17) 0.0054(17) -0.0005(19)
N1 0.046(3) 0.031(3) 0.040(3) -0.004(2) 0.011(2) -0.004(2)
N2 0.036(3) 0.045(3) 0.038(3) 0.001(2) 0.009(2) 0.006(2)
N3 0.047(3) 0.037(3) 0.032(3) 0.000(2) 0.008(2) -0.005(2)
C1 0.036(3) 0.030(3) 0.033(3) 0.002(3) 0.009(3) 0.002(3)
C2 0.048(5) 0.047(5) 0.048(5) -0.013(3) 0.001(4) -0.009(3)
C3 0.052(4) 0.036(4) 0.029(3) -0.004(3) 0.006(3) -0.005(3)
C4 0.039(4) 0.066(6) 0.052(5) -0.006(4) 0.002(3) 0.004(3)
C5 0.035(3) 0.039(4) 0.044(4) -0.002(3) 0.008(3) -0.001(3)
C6 0.070(5) 0.080(7) 0.037(4) 0.010(4) 0.011(4) 0.006(4)
Sb 0.0568(4) 0.0452(4) 0.0462(4) 0.0011(2) -0.0045(2) -0.0072(2)
F4 0.090(5) 0.295(13) 0.120(7) 0.057(6) 0.062(5) 0.024(6)
F5 0.128(6) 0.180(9) 0.092(5) 0.006(5) 0.041(5) -0.003(5)
F6 0.134(7) 0.200(10) 0.152(8) 0.034(6) -0.095(6) -0.032(6)
F7 0.148(7) 0.064(4) 0.157(7) -0.015(4) -0.027(6) 0.001(4)
F8 0.082(4) 0.136(6) 0.101(5) 0.024(4) -0.016(4) 0.022(4)
F9 0.263(14) 0.058(5) 0.283(14) -0.030(6) 0.030(11) -0.045(6)
C20 0.064(6) 0.080(7) 0.061(6) 0.016(4) 0.003(5) -0.016(4)
C21 0.052(6) 0.30(2) 0.051(6) 0.001(8) 0.025(5) -0.018(8)
N22 0.057(6) 0.73(5) 0.050(6) -0.021(12) 0.001(6) 0.004(12)

loop_
_atom_type_symbol
_atom_type_description
_atom_type_scat_dispersion_real
_atom_type_scat_dispersion_imag
_atom_type_scat_source
Ti Ti 0.2776 0.4457 'International Tables Vol C Tables 4.2.6.8 and 6.1.1.4'
F F 0.0171 0.0103 'International Tables Vol C Tables 4.2.6.8 and 6.1.1.4'
N N 0.0061 0.0033 'International Tables Vol C Tables 4.2.6.8 and 6.1.1.4'
C C 0.0033 0.0016 'International Tables Vol C Tables 4.2.6.8 and 6.1.1.4'
Sb Sb -0.5866 1.5461 'International Tables Vol C Tables 4.2.6.8 and 6.1.1.4'
H H 0.0000 0.0000 'International Tables Vol C Tables 4.2.6.8 and 6.1.1.4'

loop_
_geom_angle_atom_site_label_1
_geom_angle_atom_site_label_2
_geom_angle_atom_site_label_3
_geom_angle
_geom_angle_site_symmetry_1
_geom_angle_site_symmetry_3
_geom_angle_publ_flag
F3 Ti F1 100.3(2) . . ?
F3 Ti F2 99.20(19) . . ?
F1 Ti F2 100.6(2) . . ?
F3 Ti N2 88.24(19) . . ?
F1 Ti N2 89.6(2) . . ?
F2 Ti N2 166.0(2) . . ?
F3 Ti N3 167.02(19) . . ?
F1 Ti N3 89.5(2) . . ?
F2 Ti N3 87.11(19) . . ?
N2 Ti N3 83.4(2) . . ?
F3 Ti N1 88.95(19) . . ?
F1 Ti N1 165.8(2) . . ?
F2 Ti N1 88.39(19) . . ?
N2 Ti N1 79.8(2) . . ?
N3 Ti N1 79.9(2) . . ?
C1 N1 Ti 171.2(5) . . ?
C3 N2 Ti 172.4(6) . . ?
C5 N3 Ti 173.0(6) . . ?
N1 C1 C2 179.6(7) . . ?
C1 C2 H2A 109.5 . . ?
C1 C2 H2B 109.5 . . ?
H2A C2 H2B 109.5 . . ?
C1 C2 H2C 109.5 . . ?
H2A C2 H2C 109.5 . . ?
H2B C2 H2C 109.5 . . ?
N2 C3 C4 179.5(8) . . ?
C3 C4 H4A 109.5 . . ?
C3 C4 H4B 109.5 . . ?
H4A C4 H4B 109.5 . . ?
C3 C4 H4C 109.5 . . ?
H4A C4 H4C 109.5 . . ?
H4B C4 H4C 109.5 . . ?
N3 C5 C6 179.7(9) . . ?
C5 C6 H6A 109.5 . . ?
C5 C6 H6B 109.5 . . ?
H6A C6 H6B 109.5 . . ?
C5 C6 H6C 109.5 . . ?
H6A C6 H6C 109.5 . . ?
H6B C6 H6C 109.5 . . ?
F4 Sb F6 91.4(5) . . ?
F4 Sb F9 89.9(5) . . ?
F6 Sb F9 90.2(5) . . ?
F4 Sb F7 93.4(4) . . ?
F6 Sb F7 90.6(4) . . ?
F9 Sb F7 176.7(4) . . ?
F4 Sb F8 90.2(4) . . ?
F6 Sb F8 178.3(4) . . ?
F9 Sb F8 89.0(4) . . ?
F7 Sb F8 90.1(3) . . ?
F4 Sb F5 176.4(3) . . ?
F6 Sb F5 92.0(5) . . ?
F9 Sb F5 88.8(4) . . ?
F7 Sb F5 87.9(4) . . ?
F8 Sb F5 86.4(4) . . ?
C21 C20 H20A 109.5 . . ?
C21 C20 H20B 109.5 . . ?
H20A C20 H20B 109.5 . . ?
C21 C20 H20C 109.5 . . ?
H20A C20 H20C 109.5 . . ?
H20B C20 H20C 109.5 . . ?
N22 C21 C20 179.3(19) . . ?

loop_
_geom_bond_atom_site_label_1
_geom_bond_atom_site_label_2
_geom_bond_distance
_geom_bond_site_symmetry_2
_geom_bond_publ_flag
Ti F3 1.743(4) . ?
Ti F1 1.745(4) . ?
Ti F2 1.747(3) . ?
Ti N2 2.159(5) . ?
Ti N3 2.166(6) . ?
Ti N1 2.171(6) . ?
N1 C1 1.137(8) . ?
N2 C3 1.124(8) . ?
N3 C5 1.115(8) . ?
C1 C2 1.438(9) . ?
C2 H2A 0.9600 . ?
C2 H2B 0.9600 . ?
C2 H2C 0.9600 . ?
C3 C4 1.454(9) . ?
C4 H4A 0.9600 . ?
C4 H4B 0.9600 . ?
C4 H4C 0.9600 . ?
C5 C6 1.453(10) . ?
C6 H6A 0.9600 . ?
C6 H6B 0.9600 . ?
C6 H6C 0.9600 . ?
Sb F4 1.815(7) . ?
Sb F6 1.815(7) . ?
Sb F9 1.835(9) . ?
Sb F7 1.836(7) . ?
Sb F8 1.861(6) . ?
Sb F5 1.880(7) . ?
C20 C21 1.389(14) . ?
C20 H20A 0.9600 . ?
C20 H20B 0.9600 . ?
C20 H20C 0.9600 . ?
C21 N22 1.108(15) . ?
